data_4311404
loop_
_publ_author_name
'Eugenio Coronado'
'Jos\'e R. Gal\'an-Mascar\'os'
'Carlos J. G\'omez-Garc\'ia'
'Eugenia Mart\'inez-Ferrero'
'Sander van Smaalen'

_publ_section_title
;
 Incommensurate Nature of the Multilayered Molecular Ferromagnetic Metals
 Based on Bis(ethylenedithio)tetrathiafulvalene and Bimetallic Oxalate
 Complexes
;
_journal_name_full 'Inorganic Chemistry'
_journal_page_first 4808
_journal_page_last 4810
_journal_paper_doi 10.1021/ic049424a
_journal_volume 43
_journal_year 2004
_chemical_formula_sum 'C32.3 H22.24 Cl2 Mn O12 Rh S20.24'
_chemical_formula_weight 1479.99
_chemical_name_systematic
; 
 ? 
;
_space_group_IT_number 2
_symmetry_cell_setting triclinic
_symmetry_space_group_name_Hall '-P 1'
_symmetry_space_group_name_H-M 'P -1'
_atom_sites_solution_hydrogens geom
_atom_sites_solution_primary direct
_atom_sites_solution_secondary difmap
_audit_creation_method SHELXL-97
_cell_angle_alpha 88.510(6)
_cell_angle_beta 85.137(4)
_cell_angle_gamma 119.617(5)
_cell_formula_units_Z 1
_cell_length_a 9.3480(11)
_cell_length_b 9.4030(14)
_cell_length_c 16.947(4)
_cell_measurement_temperature 293(2)
_cell_volume 1286.4(4)
_computing_structure_refinement 'SHELXL-97 (Sheldrick, 1997)'
_computing_structure_solution 'SIR97 (Giacovazzo et al, 1997)'
_diffrn_ambient_temperature 293(2)
_diffrn_measured_fraction_theta_full 0.835
_diffrn_measured_fraction_theta_max 0.835
_diffrn_radiation_monochromator graphite
_diffrn_radiation_source 'fine-focus sealed tube'
_diffrn_radiation_type MoK\a
_diffrn_radiation_wavelength 0.71073
_diffrn_reflns_av_R_equivalents 0.0824
_diffrn_reflns_av_sigmaI/netI 0.1555
_diffrn_reflns_limit_h_max 10
_diffrn_reflns_limit_h_min -10
_diffrn_reflns_limit_k_max 9
_diffrn_reflns_limit_k_min -10
_diffrn_reflns_limit_l_max 18
_diffrn_reflns_limit_l_min -17
_diffrn_reflns_number 5050
_diffrn_reflns_theta_full 22.99
_diffrn_reflns_theta_max 22.99
_diffrn_reflns_theta_min 3.29
_exptl_absorpt_coefficient_mu 1.548
_exptl_crystal_density_diffrn 1.910
_exptl_crystal_density_method 'not measured'
_exptl_crystal_F_000 740
_refine_diff_density_max 0.535
_refine_diff_density_min -0.448
_refine_diff_density_rms 0.103
_refine_ls_extinction_coef 0.13(2)
_refine_ls_extinction_expression Fc^*^=kFc[1+0.001xFc^2^\l^3^/sin(2\q)]^-1/4^
_refine_ls_extinction_method SHELXL
_refine_ls_goodness_of_fit_ref 0.968
_refine_ls_hydrogen_treatment mixed
_refine_ls_matrix_type full
_refine_ls_number_parameters 93
_refine_ls_number_reflns 2998
_refine_ls_number_restraints 0
_refine_ls_restrained_S_all 0.968
_refine_ls_R_factor_all 0.2207
_refine_ls_R_factor_gt 0.1134
_refine_ls_shift/su_max 0.005
_refine_ls_shift/su_mean 0.001
_refine_ls_structure_factor_coef Fsqd
_refine_ls_weighting_details 'calc w=1/[\s^2^(Fo^2^)+(0.2000P)^2^+0.0000P] where P=(Fo^2^+2Fc^2^)/3'
_refine_ls_weighting_scheme calc
_refine_ls_wR_factor_gt 0.2620
_refine_ls_wR_factor_ref 0.3274
_reflns_number_gt 1368
_reflns_number_total 2998
_reflns_threshold_expression >2sigma(I)
_cod_data_source_file ic049424asi20040504_052127_2.cif
_cod_data_source_block '[BEDT-TTF]2.53[MnRh(ox)3].CH2Cl2(2):inorganic_sub-system'
_cod_original_formula_sum 'C32.30 H22.24 Cl2 Mn O12 Rh S20.24'
_cod_database_code 4311404

loop_
_symmetry_equiv_pos_as_xyz
'x, y, z'
'-x, -y, -z'

loop_
_atom_site_label
_atom_site_type_symbol
_atom_site_fract_x
_atom_site_fract_y
_atom_site_fract_z
_atom_site_U_iso_or_equiv
_atom_site_adp_type
_atom_site_occupancy
_atom_site_symmetry_multiplicity
_atom_site_calc_flag
_atom_site_refinement_flags
_atom_site_disorder_assembly
_atom_site_disorder_group
Rh1 Rh -0.33319(14) -0.66608(19) -0.00011(8) 0.1058(11) Uani 0.50 1 d P A 1
Mn1 Mn -0.33319(14) -0.66608(19) -0.00011(8) 0.1058(11) Uani 0.50 1 d P A 2
O1 O -0.1504(10) -0.6583(10) 0.0649(5) 0.106(3) Uani 1 1 d . . .
O2 O -0.4960(8) -0.6387(11) -0.0668(5) 0.098(3) Uani 1 1 d . . .
O3 O -0.3686(10) -0.5041(10) 0.0653(5) 0.103(3) Uani 1 1 d . . .
O4 O -0.5222(10) -0.8750(12) 0.0671(5) 0.103(3) Uani 1 1 d . . .
O5 O -0.1249(9) -0.4765(9) -0.0647(5) 0.099(3) Uani 1 1 d . . .
O6 O -0.3342(12) -0.8560(11) -0.0664(5) 0.112(3) Uani 1 1 d . . .
C1 C -0.5469(14) -0.9980(19) 0.0374(7) 0.079(3) Uiso 1 1 d . . .
C2 C -0.0022(18) -0.5495(17) 0.0363(8) 0.102(4) Uiso 1 1 d . . .
C3 C -0.5400(18) -0.5425(17) -0.0349(8) 0.102(4) Uiso 1 1 d . . .
C101 C -0.067(6) -0.097(5) -0.061(3) 0.122(14) Uiso 0.33 1 d P . .
Cl1 Cl -0.114(4) -0.061(4) 0.072(2) 0.142(9) Uiso 0.17 1 d P . 1
Cl2 Cl -0.059(4) -0.127(4) 0.0615(19) 0.144(9) Uiso 0.17 1 d P . 2
Cl3 Cl -0.095(5) 0.027(5) 0.034(2) 0.166(11) Uiso 0.17 1 d P . 3

loop_
_atom_site_aniso_label
_atom_site_aniso_U_11
_atom_site_aniso_U_22
_atom_site_aniso_U_33
_atom_site_aniso_U_23
_atom_site_aniso_U_13
_atom_site_aniso_U_12
Rh1 0.0682(10) 0.1367(16) 0.1039(16) 0.0273(9) -0.0049(7) 0.0469(8)
Mn1 0.0682(10) 0.1367(16) 0.1039(16) 0.0273(9) -0.0049(7) 0.0469(8)
O1 0.087(5) 0.095(6) 0.117(7) 0.044(5) 0.001(4) 0.036(4)
O2 0.067(4) 0.117(6) 0.091(6) 0.000(5) -0.017(4) 0.031(4)
O3 0.083(5) 0.098(6) 0.119(7) 0.012(5) -0.016(4) 0.040(4)
O4 0.093(5) 0.125(7) 0.093(6) 0.009(5) 0.003(4) 0.058(5)
O5 0.082(5) 0.086(5) 0.108(6) 0.025(5) -0.006(4) 0.030(4)
O6 0.113(6) 0.109(7) 0.107(7) 0.019(5) -0.003(5) 0.053(5)

loop_
_atom_type_symbol
_atom_type_description
_atom_type_scat_dispersion_real
_atom_type_scat_dispersion_imag
_atom_type_scat_source
C C 0.0033 0.0016 'International Tables Vol C Tables 4.2.6.8 and 6.1.1.4'
H H 0.0000 0.0000 'International Tables Vol C Tables 4.2.6.8 and 6.1.1.4'
S S 0.1246 0.1234 'International Tables Vol C Tables 4.2.6.8 and 6.1.1.4'
Mn Mn 0.3368 0.7283 'International Tables Vol C Tables 4.2.6.8 and 6.1.1.4'
Rh Rh -1.1178 0.9187 'International Tables Vol C Tables 4.2.6.8 and 6.1.1.4'
O O 0.0106 0.0060 'International Tables Vol C Tables 4.2.6.8 and 6.1.1.4'
Cl Cl 0.1484 0.1585 'International Tables Vol C Tables 4.2.6.8 and 6.1.1.4'

loop_
_geom_angle_atom_site_label_1
_geom_angle_atom_site_label_2
_geom_angle_atom_site_label_3
_geom_angle
_geom_angle_site_symmetry_1
_geom_angle_site_symmetry_3
_geom_angle_publ_flag
O3 Rh1 O5 91.3(3) . . ?
O3 Rh1 O2 80.8(3) . . ?
O5 Rh1 O2 93.7(3) . . ?
O3 Rh1 O1 94.4(3) . . ?
O5 Rh1 O1 80.0(3) . . ?
O2 Rh1 O1 172.1(3) . . ?
O3 Rh1 O4 94.6(4) . . ?
O5 Rh1 O4 171.3(3) . . ?
O2 Rh1 O4 93.5(3) . . ?
O1 Rh1 O4 93.1(3) . . ?
O3 Rh1 O6 171.7(3) . . ?
O5 Rh1 O6 95.6(4) . . ?
O2 Rh1 O6 94.2(4) . . ?
O1 Rh1 O6 91.2(4) . . ?
O4 Rh1 O6 79.0(3) . . ?
C2 O1 Rh1 113.7(8) . . ?
C3 O2 Rh1 110.4(8) . . ?
C3 O3 Rh1 113.1(9) 2_445 . ?
C1 O4 Rh1 111.5(9) . . ?
C2 O5 Rh1 111.3(8) 2_545 . ?
C1 O6 Rh1 111.9(8) 2_435 . ?
O4 C1 O6 122.6(11) . 2_435 ?
O4 C1 C1 124.1(17) . 2_435 ?
O6 C1 C1 113.2(16) 2_435 2_435 ?
O5 C2 O1 125.0(12) 2_545 . ?
O5 C2 C2 122.1(16) 2_545 2_545 ?
O1 C2 C2 112.9(15) . 2_545 ?
O3 C3 O2 124.1(12) 2_445 . ?
O3 C3 C3 116.3(19) 2_445 2_445 ?
O2 C3 C3 118.8(19) . 2_445 ?
Cl3 C101 Cl1 36.9(19) 2 2 ?
Cl3 C101 Cl2 61(3) 2 2 ?
Cl1 C101 Cl2 32.6(15) 2 2 ?
Cl3 C101 Cl3 79(3) 2 . ?
Cl1 C101 Cl3 81(2) 2 . ?
Cl2 C101 Cl3 58.7(18) 2 . ?
Cl3 C101 Cl2 63(2) 2 . ?
Cl1 C101 Cl2 92(3) 2 . ?
Cl2 C101 Cl2 92(2) 2 . ?
Cl3 C101 Cl2 48.1(17) . . ?
C101 Cl2 C101 88(2) 2 . ?
C101 Cl3 C101 101(3) 2 . ?
C101 Cl3 Cl3 63(3) 2 2 ?
C101 Cl3 Cl3 38.1(17) . 2 ?

loop_
_geom_bond_atom_site_label_1
_geom_bond_atom_site_label_2
_geom_bond_distance
_geom_bond_site_symmetry_2
_geom_bond_publ_flag
Rh1 O3 2.045(9) . ?
Rh1 O5 2.067(7) . ?
Rh1 O2 2.080(7) . ?
Rh1 O1 2.083(8) . ?
Rh1 O4 2.095(8) . ?
Rh1 O6 2.131(10) . ?
O1 C2 1.289(16) . ?
O2 C3 1.278(16) . ?
O3 C3 1.273(17) 2_445 ?
O4 C1 1.195(13) . ?
O5 C2 1.232(15) 2_545 ?
O6 C1 1.314(15) 2_435 ?
C1 O6 1.314(15) 2_435 ?
C1 C1 1.49(2) 2_435 ?
C2 O5 1.232(15) 2_545 ?
C2 C2 1.51(3) 2_545 ?
C3 O3 1.273(17) 2_445 ?
C3 C3 1.49(3) 2_445 ?
C101 Cl3 1.44(6) 2 ?
C101 Cl1 1.60(5) 2 ?
C101 Cl2 1.84(5) 2 ?
C101 Cl3 2.09(6) . ?
C101 Cl2 2.11(6) . ?
Cl1 C101 1.60(5) 2 ?
Cl2 C101 1.84(5) 2 ?
Cl3 C101 1.44(6) 2 ?
Cl3 Cl3 2.30(7) 2 ?
